data_3500064
loop_
_publ_author_name
'Armel Le Bail'

_publ_section_title
;
 Rietveld refinement of the structure of Na2C2O4
;
_journal_name_full 'Personal communication to COD'
_journal_year 2017
_chemical_compound_source
;
Sigma-Aldrich
;
_chemical_formula_moiety 'C2 O4, 2(Na)'
_chemical_formula_sum 'C2 Na2 O4'
_chemical_formula_weight 133.9986
_space_group_IT_number 14
_symmetry_cell_setting monoclinic
_symmetry_Int_Tables_number 14
_symmetry_space_group_name_Hall '-P 2ybc'
_symmetry_space_group_name_H-M 'P 1 21/c 1'
_cell_angle_alpha 90.00000
_cell_angle_beta 93.0959(9)
_cell_angle_gamma 90.00000
_cell_formula_units_Z 2
_cell_length_a 3.48379(7)
_cell_length_b 5.25910(8)
_cell_length_c 10.42762(17)
_cell_measurement_temperature 295
_cell_volume 190.772(6)
_computing_structure_refinement FULLPROF
_diffrn_ambient_temperature 295
_diffrn_radiation_monochromator graphite
_diffrn_radiation_probe x-ray
_diffrn_radiation_type CuK\a
_diffrn_radiation_wavelength 1.54184
_exptl_absorpt_coefficient_mu 3.854
_exptl_crystal_density_diffrn 2.333
_exptl_crystal_F_000 132
_pd_meas_2theta_range_inc 0.020000
_pd_meas_2theta_range_max 130.00000
_pd_meas_2theta_range_min 10.00000
_pd_meas_number_of_points 6001
_pd_proc_2theta_range_inc 0.020000
_pd_proc_2theta_range_max 130.0569
_pd_proc_2theta_range_min 10.0569
_pd_proc_ls_prof_R_factor 4.4483
_pd_proc_ls_prof_wR_expected 1.5243
_pd_proc_ls_prof_wR_factor 6.0210
_pd_proc_wavelength 1.540560
_refine_ls_number_parameters 47
_refine_ls_number_reflns 679
_refine_ls_number_restraints 0
_refine_ls_R_I_factor 3.6282
_cod_data_source_file Na2C2O4.cif
_cod_data_source_block Na2C2O4
_cod_depositor_comments
;

2023-05-16
Z value and formula fixed to values more according to usual
chemical conventions.                 miguel
;
_cod_original_formula_sum 'C Na O2'
_cod_original_formula_weight 66.9993
_cod_original_formula_moiety 'C2 O4, 2(Na)'
_cod_original_formula_units_Z 4
_cod_original_sg_symbol_H-M 'P 21/c'
_cod_database_code 3500064
_pd_proc_ls_prof_cr_factor 6.5952
_pd_proc_ls_prof_cwr_factor 8.0479
_pd_proc_ls_prof_cwr_expected 2.0374
_pd_proc_ls_prof_chi2 15.6025
_pd_proc_ls_prof_echi2 16.6683

loop_
_publ_manuscript_incl_extra_item
_publ_manuscript_incl_extra_info
_publ_manuscript_incl_extra_defn
'_pd_proc_ls_prof_cR_factor' 'Prof. R-factor CORRECTED for background' no
'_pd_proc_ls_prof_cwR_factor' 'wProf.R-factor CORRECTED for background' no
'_pd_proc_ls_prof_cwR_expected' 'wProf.Expected CORRECTED for background' no
'_pd_proc_ls_prof_chi2' 'Chi-square for all considered points' no
'_pd_proc_ls_prof_echi2' 'Chi-2 for points with Bragg contribution' no

loop_
_symmetry_equiv_pos_site_id
_symmetry_equiv_pos_as_xyz
1 x,y,z
2 -x,1/2+y,1/2-z
3 -x,-y,-z
4 x,1/2-y,1/2+z

loop_
_atom_site_label
_atom_site_fract_x
_atom_site_fract_y
_atom_site_fract_z
_atom_site_U_iso_or_equiv
_atom_site_occupancy
_atom_site_adp_type
_atom_site_type_symbol
Na 0.30441(19) 0.05860(13) 0.35424(7) 0.0253(3) 1.00000 Uiso Na
C 0.1150(5) 0.0403(3) 0.06361(14) 0.0185(6) 1.00000 Uiso C
O1 0.1595(3) -0.11941(18) 0.15156(10) 0.0168(4) 1.00000 Uiso O
O2 0.2290(3) 0.26611(19) 0.06872(9) 0.0185(5) 1.00000 Uiso O

loop_
_atom_type_symbol
_atom_type_scat_Cromer_Mann_a1
_atom_type_scat_Cromer_Mann_b1
_atom_type_scat_Cromer_Mann_a2
_atom_type_scat_Cromer_Mann_b2
_atom_type_scat_Cromer_Mann_a3
_atom_type_scat_Cromer_Mann_b3
_atom_type_scat_Cromer_Mann_a4
_atom_type_scat_Cromer_Mann_b4
_atom_type_scat_Cromer_Mann_c
_atom_type_scat_dispersion_real
_atom_type_scat_dispersion_imag
_atom_type_scat_source
Na 4.76260 3.28500 3.17360 8.84220 1.26740 0.31360 1.11280 129.42400 0.67600 0.12900 0.12400 International_Tables_for_Crystallography_Vol.C(1991)_Tables_6.1.1.4_and_6.1.1.5
c 2.31000 20.84390 1.02000 10.20750 1.58860 0.56870 0.86500 51.65120 0.21560 0.01700 0.00900 International_Tables_for_Crystallography_Vol.C(1991)_Tables_6.1.1.4_and_6.1.1.5
o 3.04850 13.27710 2.28680 5.70110 1.54630 0.32390 0.86700 32.90890 0.25080 0.04700 0.03200 International_Tables_for_Crystallography_Vol.C(1991)_Tables_6.1.1.4_and_6.1.1.5

loop_
_geom_angle_atom_site_label_1
_geom_angle_atom_site_label_2
_geom_angle_atom_site_label_3
_geom_angle
_geom_angle_site_symmetry_1
_geom_angle_site_symmetry_3
Na Na Na 180.00(4) 1_455 1_655
Na Na Na 111.16(3) 1_455 3_656
Na Na C 80.69(5) 1_455 1_555
Na Na C 62.18(5) 1_455 2_545
Na Na C 60.59(5) 1_455 2_555
Na Na C 124.68(6) 1_455 2_645
Na Na C 126.47(6) 1_455 2_655
Na Na C 75.62(5) 1_455 4_555
Na Na O1 80.40(5) 1_455 1_555
Na Na O1 46.41(4) 1_455 2_555
Na Na O1 137.83(6) 1_455 2_655
Na Na O2 88.16(4) 1_455 1_555
Na Na O2 132.36(6) 1_455 2_645
Na Na O2 80.98(5) 1_455 4_555
Na Na Na 68.84(3) 1_655 3_656
Na Na C 99.31(6) 1_655 1_555
Na Na C 117.82(6) 1_655 2_545
Na Na C 119.41(7) 1_655 2_555
Na Na C 55.32(4) 1_655 2_645
Na Na C 53.53(4) 1_655 2_655
Na Na C 104.38(6) 1_655 4_555
Na Na O1 99.60(5) 1_655 1_555
Na Na O1 133.59(6) 1_655 2_555
Na Na O2 91.84(4) 1_655 1_555
Na Na O2 137.63(6) 1_655 2_545
Na Na O2 47.64(4) 1_655 2_645
Na Na O2 99.02(5) 1_655 4_555
Na Na C 162.56(7) 3_656 1_555
Na Na C 76.69(5) 3_656 2_545
Na Na C 94.34(6) 3_656 2_555
Na Na C 54.83(4) 3_656 2_645
Na Na C 72.05(5) 3_656 2_655
Na Na C 65.06(5) 3_656 4_555
Na Na O1 144.07(6) 3_656 1_555
Na Na O1 114.00(5) 3_656 2_555
Na Na O1 83.04(5) 3_656 2_655
Na Na O2 158.92(5) 3_656 1_555
Na Na O2 82.58(5) 3_656 2_545
Na Na O2 47.39(4) 3_656 2_645
C Na C 99.16(7) 1_555 2_545
C Na C 102.79(8) 1_555 2_555
C Na C 108.08(7) 1_555 2_645
C Na C 111.95(8) 1_555 2_655
C Na C 131.88(8) 1_555 4_555
C Na O1 83.44(7) 1_555 2_555
C Na O1 96.74(7) 1_555 2_655
C Na O2 99.74(7) 1_555 2_545
C Na O2 115.18(8) 1_555 2_645
C Na O2 152.49(8) 1_555 4_555
C Na C 113.17(8) 2_545 2_555
C Na C 62.49(6) 2_545 2_645
C Na C 148.45(9) 2_545 2_655
C Na C 105.56(8) 2_545 4_555
C Na O1 79.83(7) 2_545 1_555
C Na O1 107.21(8) 2_545 2_555
C Na O1 156.68(9) 2_545 2_655
C Na O2 121.61(7) 2_545 1_555
C Na O2 70.80(7) 2_545 2_645
C Na O2 90.18(7) 2_545 4_555
C Na C 149.14(9) 2_555 2_645
C Na C 65.88(7) 2_555 2_655
C Na O1 119.95(8) 2_555 1_555
C Na O1 79.45(7) 2_555 2_655
C Na O2 87.79(6) 2_555 1_555
C Na O2 92.50(7) 2_555 2_545
C Na O2 140.93(9) 2_555 2_645
C Na O2 50.03(5) 2_555 4_555
C Na C 101.32(7) 2_645 2_655
C Na C 119.90(8) 2_645 4_555
C Na O1 90.18(7) 2_645 1_555
C Na O1 165.15(9) 2_645 2_555
C Na O1 96.35(7) 2_645 2_655
C Na O2 121.30(7) 2_645 1_555
C Na O2 82.80(7) 2_645 2_545
C Na O2 99.21(7) 2_645 4_555
C Na C 57.00(6) 2_655 4_555
C Na O1 129.47(8) 2_655 1_555
C Na O1 82.24(7) 2_655 2_555
C Na O2 89.89(6) 2_655 1_555
C Na O2 144.51(8) 2_655 2_545
C Na O2 90.61(7) 2_655 2_645
C Na O2 64.61(6) 2_655 4_555
C Na O1 148.79(9) 4_555 1_555
C Na O1 50.15(5) 4_555 2_555
C Na O1 75.45(7) 4_555 2_655
C Na O2 114.40(7) 4_555 1_555
C Na O2 90.12(7) 4_555 2_545
C Na O2 111.77(8) 4_555 2_645
O1 Na O1 98.69(7) 1_555 2_555
O1 Na O1 111.74(7) 1_555 2_655
O1 Na O2 85.34(6) 1_555 2_545
O1 Na O2 99.12(7) 1_555 2_645
O1 Na O2 161.32(8) 1_555 4_555
O1 Na O1 91.42(6) 2_555 2_655
O1 Na O2 72.80(5) 2_555 1_555
O1 Na O2 86.06(6) 2_555 2_545
O1 Na O2 161.38(8) 2_555 2_645
O1 Na O2 69.07(6) 2_555 4_555
O1 Na O2 76.72(5) 2_655 1_555
O1 Na O2 162.93(8) 2_655 2_545
O1 Na O2 87.03(6) 2_655 2_645
O1 Na O2 83.41(6) 2_655 4_555
O2 Na O2 118.32(6) 1_555 2_545
O2 Na O2 124.60(6) 1_555 2_645
O2 Na O2 136.20(6) 1_555 4_555
O2 Na O2 89.99(6) 2_545 2_645
O2 Na O2 79.91(6) 2_545 4_555
O2 Na O2 92.33(6) 2_645 4_555
Na C Na 80.24(5) 1_555 2_545
Na C Na 77.75(5) 1_555 2_555
Na C Na 70.98(5) 1_555 2_645
Na C Na 68.93(5) 1_555 2_655
Na C Na 128.71(6) 1_555 4_554
Na C C 99.31(7) 1_555 1_455
Na C C 80.69(7) 1_555 1_655
Na C C 156.28(12) 1_555 3_555
Na C C 106.46(7) 1_555 3_655
Na C O1 163.91(7) 1_555 3_555
Na C O1 120.41(6) 1_555 3_655
Na C O2 97.11(6) 1_555 1_455
Na C O2 82.96(11) 1_555 1_555
Na C O2 131.54(7) 1_555 3_555
Na C O2 108.91(6) 1_555 3_655
Na C Na 113.17(5) 2_545 2_555
Na C Na 65.88(5) 2_545 2_645
Na C Na 149.14(5) 2_545 2_655
Na C Na 150.68(6) 2_545 4_554
Na C C 60.59(6) 2_545 1_455
Na C C 119.41(8) 2_545 1_655
Na C C 77.53(11) 2_545 3_555
Na C C 116.40(8) 2_545 3_655
Na C O1 103.28(7) 2_545 3_555
Na C O1 130.48(6) 2_545 3_655
Na C O2 80.40(6) 2_545 1_455
Na C O2 157.72(12) 2_545 1_555
Na C O2 51.37(6) 2_545 3_555
Na C O2 93.85(6) 2_545 3_655
Na C Na 148.45(5) 2_555 2_645
Na C Na 62.49(5) 2_555 2_655
Na C Na 74.44(5) 2_555 4_554
Na C C 62.18(6) 2_555 1_455
Na C C 117.82(7) 2_555 1_655
Na C C 103.55(11) 2_555 3_555
Na C C 130.25(8) 2_555 3_655
Na C O1 114.42(11) 2_555 1_555
Na C O1 86.52(6) 2_555 3_555
Na C O1 115.03(6) 2_555 3_655
Na C O2 48.36(10) 2_555 1_555
Na C O2 120.01(7) 2_555 3_555
Na C O2 152.97(6) 2_555 3_655
Na C Na 101.32(5) 2_645 2_655
Na C Na 123.00(5) 2_645 4_554
Na C C 126.47(7) 2_645 1_455
Na C C 53.53(6) 2_645 1_655
Na C C 106.71(11) 2_645 3_555
Na C C 58.34(6) 2_645 3_655
Na C O1 124.93(7) 2_645 3_555
Na C O1 78.76(5) 2_645 3_655
Na C O2 145.48(6) 2_645 1_455
Na C O2 121.63(11) 2_645 1_555
Na C O2 85.09(6) 2_645 3_555
Na C Na 60.10(5) 2_655 4_554
Na C C 124.68(7) 2_655 1_455
Na C C 55.32(6) 2_655 1_655
Na C C 133.14(12) 2_655 3_555
Na C C 72.88(6) 2_655 3_655
Na C O1 107.43(11) 2_655 1_555
Na C O1 106.77(6) 2_655 3_555
Na C O1 68.48(5) 2_655 3_655
Na C O2 104.21(6) 2_655 1_455
Na C O2 159.19(7) 2_655 3_555
Na C O2 94.72(6) 2_655 3_655
Na C C 104.38(7) 4_554 1_455
Na C C 75.62(6) 4_554 1_655
Na C C 73.14(10) 4_554 3_555
Na C C 64.66(6) 4_554 3_655
Na C O1 160.71(12) 4_554 1_555
Na C O1 47.73(6) 4_554 3_555
Na C O2 90.08(6) 4_554 1_455
Na C O2 46.58(10) 4_554 1_555
Na C O2 99.73(7) 4_554 3_555
Na C O2 81.67(6) 4_554 3_655
C C C 180.00(10) 1_455 1_655
C C C 62.32(12) 1_455 3_555
C C C 153.21(10) 1_455 3_655
C C O1 94.85(14) 1_455 1_555
C C O1 69.87(8) 1_455 3_555
C C O1 139.29(8) 1_455 3_655
C C O2 108.35(14) 1_455 1_555
C C O2 62.07(7) 1_455 3_555
C C O2 138.06(8) 1_455 3_655
C C C 117.68(14) 1_655 3_555
C C O1 85.15(13) 1_655 1_555
C C O1 110.13(9) 1_655 3_555
C C O2 158.95(9) 1_655 1_455
C C O2 71.65(13) 1_655 1_555
C C O2 117.93(9) 1_655 3_555
C C C 90.89(14) 3_555 3_655
C C O1 118.48(17) 3_555 1_555
C C O1 80.99(11) 3_555 3_655
C C O2 71.14(11) 3_555 1_455
C C O2 115.98(17) 3_555 1_555
C C O2 80.92(11) 3_555 3_655
C C O1 98.47(14) 3_655 1_555
C C O1 86.24(8) 3_655 3_555
C C O2 152.78(9) 3_655 1_455
C C O2 82.39(13) 3_655 1_555
C C O2 94.55(9) 3_655 3_555
O1 C O1 145.33(13) 1_555 3_555
O1 C O1 119.14(12) 1_555 3_655
O1 C O2 107.98(12) 1_555 1_455
O1 C O2 125.51(16) 1_555 1_555
O1 C O2 90.51(12) 1_555 3_555
O1 C O2 85.06(11) 1_555 3_655
O1 C O1 69.42(6) 3_555 3_655
O1 C O2 68.42(6) 3_555 1_455
O1 C O2 89.14(12) 3_555 1_555
O1 C O2 54.82(7) 3_555 3_555
O1 C O2 86.68(7) 3_555 3_655
O1 C O2 132.46(7) 3_655 1_455
O1 C O2 71.08(11) 3_655 1_555
O1 C O2 93.83(7) 3_655 3_555
O2 C O2 87.30(12) 1_455 1_555
O2 C O2 79.22(7) 1_455 3_555
O2 C O2 152.06(7) 1_455 3_655
O2 C O2 143.96(13) 1_555 3_555
O2 C O2 105.42(12) 1_555 3_655
O2 C O2 75.99(7) 3_555 3_655
Na O1 Na 115.32(6) 1_555 2_545
Na O1 Na 99.56(5) 1_555 2_645
Na O1 C 114.00(13) 1_555 1_555
Na O1 C 145.17(9) 1_555 3_555
Na O1 C 113.82(7) 1_555 3_655
Na O1 O1 99.60(5) 1_555 1_455
Na O1 O1 80.40(5) 1_555 1_655
Na O1 O2 127.02(6) 1_555 1_545
Na O1 O2 87.90(6) 1_555 1_555
Na O1 O2 50.27(5) 1_555 2_545
Na O1 O2 161.96(7) 1_555 3_555
Na O1 O2 127.20(6) 1_555 3_655
Na O1 Na 91.42(5) 2_545 2_645
Na O1 C 114.22(14) 2_545 1_555
Na O1 C 82.13(7) 2_545 3_555
Na O1 C 126.32(8) 2_545 3_655
Na O1 O1 46.41(4) 2_545 1_455
Na O1 O1 133.59(6) 2_545 1_655
Na O1 O2 49.90(4) 2_545 1_545
Na O1 O2 137.73(7) 2_545 1_555
Na O1 O2 65.14(5) 2_545 2_545
Na O1 O2 57.33(5) 2_545 3_555
Na O1 O2 106.45(6) 2_545 3_655
Na O1 C 119.80(14) 2_645 1_555
Na O1 C 110.36(8) 2_645 3_555
Na O1 C 60.18(5) 2_645 3_655
Na O1 O1 137.83(6) 2_645 1_455
Na O1 O2 120.43(7) 2_645 1_555
Na O1 O2 103.62(5) 2_645 2_545
Na O1 O2 97.17(6) 2_645 3_555
Na O1 O2 47.29(4) 2_645 3_655
C O1 C 60.86(13) 1_555 3_655
C O1 O1 85.15(13) 1_555 1_455
C O1 O1 94.85(13) 1_555 1_655
C O1 O2 117.83(14) 1_555 1_545
C O1 O2 136.42(14) 1_555 2_545
C O1 O2 62.13(12) 1_555 3_555
C O1 O2 72.87(12) 1_555 3_655
C O1 C 69.42(8) 3_555 3_655
C O1 O1 69.87(7) 3_555 1_455
C O1 O1 110.13(8) 3_555 1_655
C O1 O2 87.56(7) 3_555 1_545
C O1 O2 61.96(7) 3_555 1_555
C O1 O2 132.93(8) 3_555 2_545
C O1 O2 68.55(7) 3_555 3_655
C O1 O1 139.29(7) 3_655 1_455
C O1 O2 83.38(6) 3_655 1_545
C O1 O2 62.87(7) 3_655 1_555
C O1 O2 157.62(7) 3_655 2_545
C O1 O2 80.52(7) 3_655 3_555
O1 O1 O1 180.00(6) 1_455 1_655
O1 O1 O2 94.93(5) 1_455 1_545
O1 O1 O2 97.47(6) 1_455 1_555
O1 O1 O2 63.07(4) 1_455 2_545
O1 O1 O2 63.07(5) 1_455 3_555
O1 O1 O2 132.97(6) 1_455 3_655
O1 O1 O2 85.07(5) 1_655 1_545
O1 O1 O2 82.53(6) 1_655 1_555
O1 O1 O2 116.93(6) 1_655 2_545
O1 O1 O2 116.93(6) 1_655 3_555
O1 O1 O2 47.03(4) 1_655 3_655
O2 O1 O2 140.12(7) 1_545 1_555
O2 O1 O2 95.14(5) 1_545 2_545
O2 O1 O2 63.14(5) 1_545 3_555
O2 O1 O2 62.52(4) 1_545 3_655
O2 O1 O2 124.22(7) 1_555 2_545
O2 O1 O2 89.44(7) 1_555 3_555
O2 O1 O2 81.67(6) 1_555 3_655
O2 O1 O2 118.77(6) 2_545 3_555
O2 O1 O2 150.71(6) 2_545 3_655
O2 O1 O2 69.90(5) 3_555 3_655
Na O2 Na 86.40(4) 1_555 2_555
Na O2 Na 83.30(5) 1_555 2_655
Na O2 Na 168.90(6) 1_555 4_554
Na O2 C 73.94(11) 1_555 1_555
Na O2 C 82.04(6) 1_555 1_655
Na O2 C 108.82(7) 1_555 3_555
Na O2 C 102.04(6) 1_555 3_655
Na O2 O1 47.60(5) 1_555 1_555
Na O2 O1 95.35(4) 1_555 1_565
Na O2 O1 135.20(6) 1_555 3_555
Na O2 O1 123.26(5) 1_555 3_655
Na O2 O2 91.84(4) 1_555 1_455
Na O2 O2 88.16(4) 1_555 1_655
Na O2 O2 97.03(4) 1_555 3_555
Na O2 O2 133.95(5) 1_555 3_565
Na O2 O2 127.94(5) 1_555 3_665
Na O2 Na 89.99(5) 2_555 2_655
Na O2 Na 100.09(5) 2_555 4_554
Na O2 C 110.32(14) 2_555 1_555
Na O2 C 155.35(8) 2_555 1_655
Na O2 C 103.55(8) 2_555 3_555
Na O2 C 171.28(9) 2_555 3_655
Na O2 O1 109.16(6) 2_555 1_555
Na O2 O1 95.66(6) 2_555 3_555
Na O2 O1 149.22(6) 2_555 3_655
Na O2 O2 137.63(6) 2_555 1_655
Na O2 O2 106.59(5) 2_555 3_555
Na O2 O2 48.30(4) 2_555 3_565
Na O2 O2 97.11(5) 2_555 3_665
Na O2 Na 87.67(5) 2_655 4_554
Na O2 C 147.98(15) 2_655 1_555
Na O2 C 67.15(6) 2_655 1_655
Na O2 C 162.12(10) 2_655 3_555
Na O2 C 88.85(7) 2_655 3_655
Na O2 O1 123.55(7) 2_655 1_555
Na O2 O1 48.67(4) 2_655 1_565
Na O2 O1 83.61(5) 2_655 2_555
Na O2 O1 141.27(7) 2_655 3_555
Na O2 O1 86.01(5) 2_655 3_655
Na O2 O2 132.36(6) 2_655 1_455
Na O2 O2 47.64(4) 2_655 1_655
Na O2 O2 163.41(6) 2_655 3_555
Na O2 O2 88.23(5) 2_655 3_565
Na O2 C 111.59(13) 4_554 1_555
Na O2 C 88.52(7) 4_554 1_655
Na O2 C 78.60(7) 4_554 3_555
Na O2 C 71.23(6) 4_554 3_655
Na O2 O1 135.94(7) 4_554 1_555
Na O2 O1 83.41(5) 4_554 1_565
Na O2 O1 143.13(6) 4_554 2_555
Na O2 O1 53.61(5) 4_554 3_555
Na O2 O1 49.30(4) 4_554 3_655
Na O2 O2 99.02(5) 4_554 1_455
Na O2 O2 80.98(5) 4_554 1_655
Na O2 O2 89.78(5) 4_554 3_555
Na O2 O2 51.78(4) 4_554 3_565
C O2 C 87.30(15) 1_555 1_655
C O2 C 74.58(14) 1_555 3_655
C O2 O1 153.71(14) 1_555 1_565
C O2 O1 93.76(13) 1_555 2_555
C O2 O1 63.38(12) 1_555 3_555
C O2 O1 87.93(13) 1_555 3_655
C O2 O2 71.65(13) 1_555 1_455
C O2 O2 108.35(14) 1_555 1_655
C O2 O2 123.79(14) 1_555 3_565
C O2 O2 146.69(15) 1_555 3_665
C O2 C 100.78(10) 1_655 3_555
C O2 O1 78.48(8) 1_655 1_555
C O2 O1 115.45(7) 1_655 1_565
C O2 O1 120.10(7) 1_655 2_555
C O2 O1 107.89(8) 1_655 3_555
C O2 O2 158.95(8) 1_655 1_455
C O2 O2 96.41(6) 1_655 3_555
C O2 O2 134.89(8) 1_655 3_565
C O2 O2 73.63(6) 1_655 3_665
C O2 C 75.99(9) 3_555 3_655
C O2 O1 63.21(7) 3_555 1_555
C O2 O1 138.91(9) 3_555 1_565
C O2 O1 114.23(8) 3_555 2_555
C O2 O1 76.37(7) 3_555 3_655
C O2 O2 62.07(7) 3_555 1_455
C O2 O2 117.93(9) 3_555 1_655
C O2 O2 92.12(8) 3_555 3_565
C O2 O2 120.41(8) 3_555 3_665
C O2 O1 78.57(8) 3_655 1_555
C O2 O1 131.65(7) 3_655 1_565
C O2 O1 143.88(8) 3_655 2_555
C O2 O1 79.95(7) 3_655 3_555
C O2 O2 138.06(8) 3_655 1_455
C O2 O2 74.82(6) 3_655 3_555
C O2 O2 123.01(8) 3_655 3_565
C O2 O2 76.05(6) 3_655 3_665
O1 O2 O1 140.12(7) 1_555 1_565
O1 O2 O1 76.52(6) 1_555 2_555
O1 O2 O1 90.56(7) 1_555 3_555
O1 O2 O1 98.33(7) 1_555 3_655
O1 O2 O2 82.53(6) 1_555 1_455
O1 O2 O2 97.47(6) 1_555 1_655
O1 O2 O2 51.03(5) 1_555 3_555
O1 O2 O2 143.79(7) 1_555 3_565
O1 O2 O2 152.05(7) 1_555 3_665
O1 O2 O1 64.09(4) 1_565 2_555
O1 O2 O1 116.86(6) 1_565 3_555
O1 O2 O1 117.48(5) 1_565 3_655
O1 O2 O2 85.07(5) 1_565 1_455
O1 O2 O2 94.93(5) 1_565 1_655
O1 O2 O2 147.11(6) 1_565 3_555
O1 O2 O2 48.65(4) 1_565 3_565
O1 O2 O2 58.03(4) 1_565 3_665
O1 O2 O1 125.73(6) 2_555 3_555
O1 O2 O1 163.01(6) 2_555 3_655
O1 O2 O2 63.07(4) 2_555 1_455
O1 O2 O2 116.93(6) 2_555 1_655
O1 O2 O2 107.80(5) 2_555 3_555
O1 O2 O2 92.09(5) 2_555 3_565
O1 O2 O2 119.36(5) 2_555 3_665
O1 O2 O1 69.90(5) 3_555 3_655
O1 O2 O2 63.07(5) 3_555 1_455
O1 O2 O2 116.93(6) 3_555 1_655
O1 O2 O2 68.20(5) 3_555 3_565
O1 O2 O2 96.31(6) 3_555 3_665
O1 O2 O2 132.97(6) 3_655 1_455
O1 O2 O2 47.03(4) 3_655 1_655
O1 O2 O2 79.93(5) 3_655 3_555
O1 O2 O2 101.01(5) 3_655 3_565
O1 O2 O2 59.44(4) 3_655 3_665
O2 O2 O2 180.00(6) 1_455 1_655
O2 O2 O2 64.22(4) 1_455 3_555
O2 O2 O2 61.92(4) 1_455 3_565
O2 O2 O2 124.63(6) 1_455 3_665
O2 O2 O2 115.78(5) 1_655 3_555
O2 O2 O2 118.08(5) 1_655 3_565
O2 O2 O2 55.37(4) 1_655 3_665
O2 O2 O2 103.00(5) 3_555 3_565
O2 O2 O2 130.37(5) 3_555 3_665
O2 O2 O2 62.71(4) 3_565 3_665

loop_
_geom_bond_atom_site_label_1
_geom_bond_atom_site_label_2
_geom_bond_distance
_geom_bond_site_symmetry_2
Na Na 3.4838(9) 1_455
Na Na 3.4838(9) 1_655
Na Na 3.3212(10) 3_656
Na C 3.0681(16) 1_555
Na C 3.2301(18) 2_545
Na C 3.0695(18) 2_555
Na C 3.4739(18) 2_645
Na C 3.3250(18) 2_655
Na C 3.1316(17) 4_555
Na O1 2.3415(12) 1_555
Na O1 2.3394(12) 2_555
Na O1 2.5242(12) 2_655
Na O2 3.1686(12) 1_555
Na O2 2.5741(12) 2_545
Na O2 2.3479(12) 2_645
Na O2 2.4463(12) 4_555
C Na 3.0681(16) 1_555
C Na 3.0695(18) 2_545
C Na 3.2301(18) 2_555
C Na 3.3250(18) 2_645
C Na 3.4739(18) 2_655
C Na 3.1316(17) 4_554
C C 3.484(2) 1_455
C C 3.484(2) 1_655
C C 1.571(2) 3_555
C C 3.085(2) 3_655
C O1 1.2471(18) 1_555
C O1 2.4269(18) 3_555
C O1 3.4940(20) 3_655
C O2 3.310(2) 1_455
C O2 1.2524(19) 1_555
C O2 2.3997(18) 3_555
C O2 3.1724(20) 3_655
O1 Na 2.3415(12) 1_555
O1 Na 2.3394(12) 2_545
O1 Na 2.5242(12) 2_645
O1 C 1.2471(18) 1_555
O1 C 2.4269(18) 3_555
O1 C 3.4940(20) 3_655
O1 O1 3.4838(15) 1_455
O1 O1 3.4838(15) 1_655
O1 O2 3.3572(14) 1_545
O1 O2 2.2222(14) 1_555
O1 O2 3.3359(14) 2_545
O1 O2 2.7143(14) 3_555
O1 O2 3.3073(15) 3_655
O2 Na 3.1686(12) 1_555
O2 Na 2.5741(12) 2_555
O2 Na 2.3479(12) 2_655
O2 Na 2.4463(12) 4_554
O2 C 1.2524(19) 1_555
O2 C 3.310(2) 1_655
O2 C 2.3997(18) 3_555
O2 C 3.1724(20) 3_655
O2 O1 2.2222(14) 1_555
O2 O1 3.3572(14) 1_565
O2 O1 3.3359(14) 2_555
O2 O1 2.7143(14) 3_555
O2 O1 3.3073(15) 3_655
O2 O2 3.4838(15) 1_455
O2 O2 3.4838(15) 1_655
O2 O2 3.4910(14) 3_555
O2 O2 3.2257(14) 3_565
O2 O2 3.4589(14) 3_665
